data_4300214
loop_
_publ_author_name
'Kie-Moon Sung'
'R. H. Holm'

_publ_section_title
;
Synthesis and Structures of Bis(dithiolene)-Tungsten(IV) Complexes
Related to the Active Sites of Tungstoenzymes
;
_journal_name_full 'Inorganic Chemistry'
_journal_page_first 1275
_journal_page_last 1281
_journal_paper_doi 10.1021/ic991153u
_journal_volume 39
_journal_year 2000
_chemical_formula_sum 'C32 H55 N O S4 Se W'
_chemical_formula_weight 860.82
_space_group_IT_number 60
_symmetry_cell_setting Orthorhombic
_symmetry_space_group_name_Hall '-P 2n 2ab'
_symmetry_space_group_name_H-M 'P b c n'
_atom_sites_solution_hydrogens geom
_atom_sites_solution_primary direct
_atom_sites_solution_secondary difmap
_audit_creation_method SHELXL-97
_cell_angle_alpha 90.00
_cell_angle_beta 90.00
_cell_angle_gamma 90.00
_cell_formula_units_Z 8
_cell_length_a 25.5714(7)
_cell_length_b 16.8328(4)
_cell_length_c 17.2163(5)
_cell_measurement_temperature 213(2)
_cell_volume 7410.6(3)
_computing_cell_refinement 'Bruker SMART'
_computing_data_collection 'Bruker SMART'
_computing_data_reduction 'Bruker SHELXTL'
_computing_molecular_graphics 'Bruker SHELXTL'
_computing_publication_material 'Bruker SHELXTL'
_computing_structure_refinement 'SHELXL-97 (Sheldrick, 1997)'
_computing_structure_solution 'SHELXS-97 (Sheldrick, 1990)'
_diffrn_ambient_temperature 213(2)
_diffrn_measured_fraction_theta_full 0.983
_diffrn_measured_fraction_theta_max 0.983
_diffrn_measurement_device_type 'CCD area detector'
_diffrn_measurement_method 'phi and omega scans'
_diffrn_radiation_monochromator graphite
_diffrn_radiation_source 'fine-focus sealed tube'
_diffrn_radiation_type MoK\a
_diffrn_radiation_wavelength 0.71073
_diffrn_reflns_av_R_equivalents 0.0430
_diffrn_reflns_av_sigmaI/netI 0.0267
_diffrn_reflns_limit_h_max 21
_diffrn_reflns_limit_h_min -33
_diffrn_reflns_limit_k_max 19
_diffrn_reflns_limit_k_min -21
_diffrn_reflns_limit_l_max 22
_diffrn_reflns_limit_l_min -22
_diffrn_reflns_number 47125
_diffrn_reflns_theta_full 28.29
_diffrn_reflns_theta_max 28.29
_diffrn_reflns_theta_min 1.45
_exptl_absorpt_coefficient_mu 4.350
_exptl_absorpt_correction_type SADABS
_exptl_crystal_colour 'dark green'
_exptl_crystal_density_diffrn 1.543
_exptl_crystal_density_method 'not measured'
_exptl_crystal_F_000 3472
_exptl_crystal_size_max 0.5
_exptl_crystal_size_mid 0.5
_exptl_crystal_size_min 0.4
_refine_diff_density_max 1.435
_refine_diff_density_min -1.276
_refine_diff_density_rms 0.116
_refine_ls_extinction_method none
_refine_ls_goodness_of_fit_ref 1.019
_refine_ls_hydrogen_treatment mixed
_refine_ls_matrix_type full
_refine_ls_number_parameters 361
_refine_ls_number_reflns 9046
_refine_ls_number_restraints 0
_refine_ls_restrained_S_all 1.019
_refine_ls_R_factor_all 0.0393
_refine_ls_R_factor_gt 0.0286
_refine_ls_shift/su_max 0.007
_refine_ls_shift/su_mean 0.001
_refine_ls_structure_factor_coef Fsqd
_refine_ls_weighting_details 'calc w=1/[\s^2^(Fo^2^)+(0.0509P)^2^+2.4576P] where P=(Fo^2^+2Fc^2^)/3'
_refine_ls_weighting_scheme calc
_refine_ls_wR_factor_gt 0.0728
_refine_ls_wR_factor_ref 0.0788
_reflns_number_gt 7437
_reflns_number_total 9046
_reflns_threshold_expression >2sigma(I)
_cod_duplicate_entry 4300209
_cod_database_code 4300214

loop_
_symmetry_equiv_pos_as_xyz
'x, y, z'
'-x+1/2, -y+1/2, z+1/2'
'-x, y, -z+1/2'
'x+1/2, -y+1/2, -z'
'-x, -y, -z'
'x-1/2, y-1/2, -z-1/2'
'x, -y, z-1/2'
'-x-1/2, y-1/2, z'

loop_
_atom_site_label
_atom_site_type_symbol
_atom_site_fract_x
_atom_site_fract_y
_atom_site_fract_z
_atom_site_U_iso_or_equiv
_atom_site_adp_type
_atom_site_occupancy
_atom_site_symmetry_multiplicity
_atom_site_calc_flag
_atom_site_refinement_flags
_atom_site_disorder_assembly
_atom_site_disorder_group
W1 W 0.367297(4) 0.172579(6) 0.125389(6) 0.01983(5) Uani 1 1 d . . .
Se1 Se 0.358033(12) 0.215415(18) -0.017107(16) 0.02508(7) Uani 1 1 d . . .
S1 S 0.36695(3) 0.03716(4) 0.15359(5) 0.02680(16) Uani 1 1 d . . .
C1 C 0.44166(12) 0.15176(19) 0.09199(18) 0.0287(6) Uani 1 1 d . . .
O1 O 0.48321(9) 0.13695(16) 0.07304(14) 0.0428(6) Uani 1 1 d . . .
N1 N 0.20515(11) 0.37308(17) -0.09615(15) 0.0354(6) Uani 1 1 d . . .
S2 S 0.27626(3) 0.14792(5) 0.10053(5) 0.02700(15) Uani 1 1 d . . .
C2 C 0.30245(12) 0.00084(17) 0.14889(18) 0.0272(6) Uani 1 1 d . . .
S3 S 0.42257(3) 0.18941(5) 0.23521(4) 0.02842(16) Uani 1 1 d . . .
C3 C 0.26371(13) 0.04899(19) 0.12519(16) 0.0271(6) Uani 1 1 d . . .
S4 S 0.33652(3) 0.29635(4) 0.17203(4) 0.02992(16) Uani 1 1 d . . .
C4 C 0.29602(15) -0.08526(19) 0.1718(2) 0.0399(8) Uani 1 1 d . . .
H4A H 0.2599 -0.1000 0.1675 0.060 Uiso 1 1 calc R . .
H4B H 0.3075 -0.0924 0.2244 0.060 Uiso 1 1 calc R . .
H4C H 0.3166 -0.1180 0.1379 0.060 Uiso 1 1 calc R . .
C5 C 0.20701(14) 0.0245(2) 0.1180(2) 0.0402(8) Uani 1 1 d . . .
H5A H 0.2034 -0.0304 0.1321 0.060 Uiso 1 1 calc R . .
H5B H 0.1956 0.0318 0.0654 0.060 Uiso 1 1 calc R . .
H5C H 0.1860 0.0566 0.1520 0.060 Uiso 1 1 calc R . .
C6 C 0.41403(13) 0.28389(19) 0.27553(18) 0.0329(7) Uani 1 1 d . . .
C7 C 0.37560(15) 0.32962(18) 0.2485(2) 0.0326(7) Uani 1 1 d . . .
C8 C 0.45144(17) 0.3050(3) 0.3402(2) 0.0521(10) Uani 1 1 d . . .
H8A H 0.4440 0.3577 0.3585 0.078 Uiso 1 1 calc R . .
H8B H 0.4867 0.3028 0.3212 0.078 Uiso 1 1 calc R . .
H8C H 0.4474 0.2679 0.3822 0.078 Uiso 1 1 calc R . .
C9 C 0.36185(17) 0.4110(2) 0.2811(2) 0.0500(10) Uani 1 1 d . . .
H9A H 0.3854 0.4239 0.3227 0.075 Uiso 1 1 calc R . .
H9B H 0.3266 0.4103 0.3003 0.075 Uiso 1 1 calc R . .
H9C H 0.3649 0.4502 0.2408 0.075 Uiso 1 1 calc R . .
C10 C 0.42614(11) 0.25241(16) -0.05333(15) 0.0237(6) Uani 1 1 d . . .
C11 C 0.45870(13) 0.19981(18) -0.09477(17) 0.0278(6) Uani 1 1 d . . .
C12 C 0.50740(13) 0.22773(19) -0.12104(18) 0.0324(7) Uani 1 1 d . . .
H12A H 0.5290 0.1934 -0.1486 0.039 Uiso 1 1 calc R . .
C13 C 0.52427(14) 0.3049(2) -0.1072(2) 0.0325(7) Uani 1 1 d . . .
C14 C 0.49100(13) 0.35470(19) -0.0667(2) 0.0330(7) Uani 1 1 d . . .
H14A H 0.5018 0.4066 -0.0571 0.040 Uiso 1 1 calc R . .
C15 C 0.44218(13) 0.33086(16) -0.03952(18) 0.0278(6) Uani 1 1 d . . .
C16 C 0.44224(14) 0.11493(19) -0.11362(18) 0.0346(7) Uani 1 1 d . . .
H16A H 0.4202 0.0964 -0.0707 0.042 Uiso 1 1 calc R . .
C17 C 0.48752(18) 0.0566(2) -0.1212(2) 0.0517(11) Uani 1 1 d . . .
H17A H 0.5080 0.0575 -0.0746 0.078 Uiso 1 1 calc R . .
H17B H 0.5090 0.0715 -0.1646 0.078 Uiso 1 1 calc R . .
H17C H 0.4740 0.0040 -0.1294 0.078 Uiso 1 1 calc R . .
C18 C 0.40853(18) 0.1147(2) -0.1869(2) 0.0508(10) Uani 1 1 d . . .
H18A H 0.3804 0.1520 -0.1809 0.076 Uiso 1 1 calc R . .
H18B H 0.3945 0.0625 -0.1950 0.076 Uiso 1 1 calc R . .
H18C H 0.4295 0.1296 -0.2307 0.076 Uiso 1 1 calc R . .
C19 C 0.57687(15) 0.3353(2) -0.1366(2) 0.0392(8) Uani 1 1 d . . .
H19A H 0.5863 0.3812 -0.1044 0.047 Uiso 1 1 calc R . .
C20 C 0.62026(17) 0.2754(3) -0.1284(3) 0.0659(14) Uani 1 1 d . . .
H20A H 0.6219 0.2573 -0.0755 0.099 Uiso 1 1 calc R . .
H20B H 0.6529 0.2997 -0.1422 0.099 Uiso 1 1 calc R . .
H20C H 0.6136 0.2311 -0.1620 0.099 Uiso 1 1 calc R . .
C21 C 0.57304(17) 0.3643(3) -0.2192(3) 0.0688(14) Uani 1 1 d . . .
H21A H 0.6067 0.3827 -0.2361 0.103 Uiso 1 1 calc R . .
H21B H 0.5483 0.4071 -0.2220 0.103 Uiso 1 1 calc R . .
H21C H 0.5617 0.3216 -0.2520 0.103 Uiso 1 1 calc R . .
C22 C 0.40890(13) 0.39185(17) 0.00236(18) 0.0301(6) Uani 1 1 d . . .
H22A H 0.3758 0.3662 0.0164 0.036 Uiso 1 1 calc R . .
C23 C 0.39610(16) 0.4621(2) -0.0511(2) 0.0468(9) Uani 1 1 d . . .
H23A H 0.3801 0.4428 -0.0978 0.070 Uiso 1 1 calc R . .
H23B H 0.4277 0.4899 -0.0638 0.070 Uiso 1 1 calc R . .
H23C H 0.3725 0.4975 -0.0250 0.070 Uiso 1 1 calc R . .
C24 C 0.43490(15) 0.4203(2) 0.0776(2) 0.0429(8) Uani 1 1 d . . .
H24A H 0.4427 0.3754 0.1099 0.064 Uiso 1 1 calc R . .
H24B H 0.4116 0.4555 0.1047 0.064 Uiso 1 1 calc R . .
H24C H 0.4667 0.4480 0.0654 0.064 Uiso 1 1 calc R . .
C25 C 0.14736(15) 0.3918(2) -0.1012(2) 0.0396(8) Uani 1 1 d . . .
H25A H 0.1425 0.4339 -0.1389 0.048 Uiso 1 1 calc R . .
H25B H 0.1293 0.3451 -0.1207 0.048 Uiso 1 1 calc R . .
C26 C 0.12183(17) 0.4167(3) -0.0260(3) 0.0561(11) Uani 1 1 d . . .
H26A H 0.0855 0.4276 -0.0350 0.084 Uiso 1 1 calc R . .
H26B H 0.1387 0.4636 -0.0065 0.084 Uiso 1 1 calc R . .
H26C H 0.1251 0.3746 0.0114 0.084 Uiso 1 1 calc R . .
C27 C 0.22245(16) 0.3555(3) -0.1790(2) 0.0515(10) Uani 1 1 d . . .
H27A H 0.2018 0.3115 -0.1986 0.062 Uiso 1 1 calc R . .
H27B H 0.2147 0.4015 -0.2110 0.062 Uiso 1 1 calc R . .
C28 C 0.2797(2) 0.3353(4) -0.1884(3) 0.096(2) Uani 1 1 d . . .
H28A H 0.2871 0.3249 -0.2421 0.144 Uiso 1 1 calc R . .
H28B H 0.2878 0.2890 -0.1581 0.144 Uiso 1 1 calc R . .
H28C H 0.3006 0.3792 -0.1709 0.144 Uiso 1 1 calc R . .
C29 C 0.21512(16) 0.3019(2) -0.0431(2) 0.0421(8) Uani 1 1 d . . .
H29A H 0.2526 0.2947 -0.0379 0.051 Uiso 1 1 calc R . .
H29B H 0.2014 0.3139 0.0081 0.051 Uiso 1 1 calc R . .
C30 C 0.1917(2) 0.2252(3) -0.0701(3) 0.0767(16) Uani 1 1 d . . .
H30A H 0.1998 0.1839 -0.0336 0.115 Uiso 1 1 calc R . .
H30B H 0.2057 0.2117 -0.1201 0.115 Uiso 1 1 calc R . .
H30C H 0.1544 0.2309 -0.0739 0.115 Uiso 1 1 calc R . .
C31 C 0.23510(18) 0.4420(3) -0.0616(2) 0.0534(10) Uani 1 1 d . . .
H31A H 0.2719 0.4282 -0.0600 0.064 Uiso 1 1 calc R . .
H31B H 0.2235 0.4497 -0.0085 0.064 Uiso 1 1 calc R . .
C32 C 0.2291(3) 0.5201(3) -0.1052(3) 0.0828(17) Uani 1 1 d . . .
H32A H 0.2494 0.5604 -0.0799 0.124 Uiso 1 1 calc R . .
H32B H 0.1930 0.5354 -0.1056 0.124 Uiso 1 1 calc R . .
H32C H 0.2412 0.5136 -0.1576 0.124 Uiso 1 1 calc R . .

loop_
_atom_site_aniso_label
_atom_site_aniso_U_11
_atom_site_aniso_U_22
_atom_site_aniso_U_33
_atom_site_aniso_U_23
_atom_site_aniso_U_13
_atom_site_aniso_U_12
W1 0.01770(7) 0.02137(7) 0.02043(7) 0.00112(4) 0.00092(4) -0.00008(4)
Se1 0.02193(14) 0.03074(15) 0.02256(13) 0.00397(11) -0.00032(11) -0.00314(12)
S1 0.0250(4) 0.0231(3) 0.0323(4) 0.0025(3) -0.0021(3) 0.0005(3)
C1 0.0237(15) 0.0351(15) 0.0272(14) 0.0034(13) -0.0004(13) 0.0034(13)
O1 0.0275(13) 0.0602(16) 0.0408(13) 0.0050(12) 0.0067(11) 0.0101(12)
N1 0.0342(15) 0.0463(16) 0.0255(12) -0.0025(12) -0.0075(12) 0.0056(13)
S2 0.0194(3) 0.0303(4) 0.0313(4) 0.0046(3) -0.0005(3) -0.0012(3)
C2 0.0283(16) 0.0247(14) 0.0285(13) -0.0009(11) 0.0005(13) -0.0059(12)
S3 0.0232(4) 0.0360(4) 0.0261(3) -0.0029(3) -0.0031(3) 0.0030(3)
C3 0.0251(15) 0.0299(15) 0.0263(14) -0.0016(11) 0.0015(12) -0.0078(12)
S4 0.0317(4) 0.0267(4) 0.0313(4) -0.0025(3) -0.0012(3) 0.0057(3)
C4 0.044(2) 0.0279(16) 0.048(2) 0.0028(14) -0.0024(17) -0.0083(15)
C5 0.0277(17) 0.0428(19) 0.050(2) 0.0011(15) 0.0013(15) -0.0119(16)
C6 0.0316(17) 0.0372(17) 0.0298(15) -0.0095(13) -0.0008(13) -0.0052(14)
C7 0.0383(19) 0.0300(16) 0.0295(16) -0.0067(12) 0.0043(14) -0.0003(13)
C8 0.046(2) 0.067(2) 0.043(2) -0.0211(19) -0.0075(19) -0.002(2)
C9 0.071(3) 0.0354(19) 0.044(2) -0.0158(16) -0.0018(19) 0.0040(18)
C10 0.0224(14) 0.0258(13) 0.0229(13) 0.0046(11) -0.0008(11) -0.0033(11)
C11 0.0279(16) 0.0283(14) 0.0272(14) 0.0030(12) 0.0025(13) -0.0024(13)
C12 0.0291(17) 0.0344(16) 0.0337(16) 0.0001(13) 0.0097(13) 0.0020(14)
C13 0.0267(17) 0.0336(16) 0.0371(16) 0.0024(14) 0.0050(14) -0.0026(14)
C14 0.0309(17) 0.0259(14) 0.0421(17) 0.0025(13) 0.0035(14) -0.0051(13)
C15 0.0289(17) 0.0252(14) 0.0293(14) 0.0055(11) 0.0027(13) 0.0003(12)
C16 0.0410(19) 0.0297(16) 0.0332(16) -0.0001(12) 0.0113(14) -0.0053(14)
C17 0.056(3) 0.0308(18) 0.068(3) -0.0022(17) 0.016(2) 0.0031(18)
C18 0.063(3) 0.048(2) 0.0410(19) -0.0094(17) -0.0017(19) -0.011(2)
C19 0.0279(18) 0.0384(19) 0.051(2) -0.0004(15) 0.0071(16) -0.0071(14)
C20 0.030(2) 0.062(3) 0.106(4) 0.026(3) 0.005(2) -0.001(2)
C21 0.039(2) 0.099(4) 0.068(3) 0.035(3) 0.008(2) -0.019(3)
C22 0.0286(16) 0.0244(14) 0.0374(16) 0.0027(12) 0.0029(13) -0.0006(12)
C23 0.047(2) 0.0380(18) 0.056(2) 0.0127(17) 0.0068(19) 0.0139(17)
C24 0.044(2) 0.0385(18) 0.0456(19) -0.0045(15) 0.0027(17) -0.0023(16)
C25 0.0386(19) 0.0409(19) 0.0394(17) 0.0000(15) -0.0090(16) 0.0056(16)
C26 0.044(2) 0.072(3) 0.052(2) 0.000(2) -0.001(2) 0.020(2)
C27 0.050(2) 0.078(3) 0.0260(16) -0.0021(18) -0.0044(16) 0.016(2)
C28 0.065(4) 0.186(7) 0.037(2) -0.003(3) 0.008(2) 0.040(4)
C29 0.044(2) 0.054(2) 0.0282(15) 0.0025(15) -0.0065(15) 0.0140(17)
C30 0.122(5) 0.044(2) 0.064(3) 0.002(2) -0.034(3) 0.012(3)
C31 0.052(2) 0.068(3) 0.040(2) -0.0071(19) -0.0081(19) -0.019(2)
C32 0.107(5) 0.067(3) 0.074(3) 0.010(3) -0.011(3) -0.034(3)

loop_
_atom_type_symbol
_atom_type_description
_atom_type_scat_dispersion_real
_atom_type_scat_dispersion_imag
_atom_type_scat_source
C C 0.0033 0.0016 'International Tables Vol C Tables 4.2.6.8 and 6.1.1.4'
H H 0.0000 0.0000 'International Tables Vol C Tables 4.2.6.8 and 6.1.1.4'
N N 0.0061 0.0033 'International Tables Vol C Tables 4.2.6.8 and 6.1.1.4'
O O 0.0106 0.0060 'International Tables Vol C Tables 4.2.6.8 and 6.1.1.4'
S S 0.1246 0.1234 'International Tables Vol C Tables 4.2.6.8 and 6.1.1.4'
Se Se -0.0929 2.2259 'International Tables Vol C Tables 4.2.6.8 and 6.1.1.4'
W W -0.8490 6.8722 'International Tables Vol C Tables 4.2.6.8 and 6.1.1.4'

loop_
_geom_angle_atom_site_label_1
_geom_angle_atom_site_label_2
_geom_angle_atom_site_label_3
_geom_angle
_geom_angle_site_symmetry_1
_geom_angle_site_symmetry_3
_geom_angle_publ_flag
C1 W1 S1 83.86(9) . . ?
C1 W1 S4 124.26(9) . . ?
S1 W1 S4 142.08(3) . . ?
C1 W1 S3 71.76(9) . . ?
S1 W1 S3 87.31(3) . . ?
S4 W1 S3 79.81(3) . . ?
C1 W1 S2 146.34(9) . . ?
S1 W1 S2 82.21(3) . . ?
S4 W1 S2 83.71(3) . . ?
S3 W1 S2 137.57(3) . . ?
C1 W1 Se1 82.15(9) . . ?
S1 W1 Se1 118.25(2) . . ?
S4 W1 Se1 92.65(2) . . ?
S3 W1 Se1 141.36(2) . . ?
S2 W1 Se1 77.82(2) . . ?
C10 Se1 W1 108.21(8) . . ?
C2 S1 W1 109.48(10) . . ?
O1 C1 W1 177.4(3) . . ?
C31 N1 C25 111.0(3) . . ?
C31 N1 C27 111.8(3) . . ?
C25 N1 C27 105.7(3) . . ?
C31 N1 C29 106.4(3) . . ?
C25 N1 C29 111.1(3) . . ?
C27 N1 C29 111.0(3) . . ?
C3 S2 W1 107.40(11) . . ?
C3 C2 C4 125.3(3) . . ?
C3 C2 S1 119.7(2) . . ?
C4 C2 S1 115.0(2) . . ?
C6 S3 W1 110.47(11) . . ?
C2 C3 C5 124.6(3) . . ?
C2 C3 S2 120.9(2) . . ?
C5 C3 S2 114.6(3) . . ?
C7 S4 W1 110.36(11) . . ?
C7 C6 C8 126.1(3) . . ?
C7 C6 S3 118.6(2) . . ?
C8 C6 S3 115.3(3) . . ?
C6 C7 C9 124.2(3) . . ?
C6 C7 S4 120.0(2) . . ?
C9 C7 S4 115.8(3) . . ?
C15 C10 C11 120.3(3) . . ?
C15 C10 Se1 120.5(2) . . ?
C11 C10 Se1 119.2(2) . . ?
C12 C11 C10 118.4(3) . . ?
C12 C11 C16 119.3(3) . . ?
C10 C11 C16 122.2(3) . . ?
C13 C12 C11 122.2(3) . . ?
C14 C13 C12 117.5(3) . . ?
C14 C13 C19 120.4(3) . . ?
C12 C13 C19 122.1(3) . . ?
C13 C14 C15 123.1(3) . . ?
C14 C15 C10 118.5(3) . . ?
C14 C15 C22 117.9(3) . . ?
C10 C15 C22 123.6(3) . . ?
C11 C16 C17 114.4(3) . . ?
C11 C16 C18 109.5(3) . . ?
C17 C16 C18 110.9(3) . . ?
C20 C19 C21 110.7(4) . . ?
C20 C19 C13 113.2(3) . . ?
C21 C19 C13 111.4(3) . . ?
C15 C22 C24 111.7(3) . . ?
C15 C22 C23 110.9(3) . . ?
C24 C22 C23 111.0(3) . . ?
C26 C25 N1 115.5(3) . . ?
C28 C27 N1 115.1(3) . . ?
C30 C29 N1 115.1(3) . . ?
N1 C31 C32 114.7(3) . . ?

loop_
_geom_bond_atom_site_label_1
_geom_bond_atom_site_label_2
_geom_bond_distance
_geom_bond_site_symmetry_2
_geom_bond_publ_flag
W1 C1 2.017(3) . ?
W1 S1 2.3306(7) . ?
W1 S4 2.3675(7) . ?
W1 S3 2.3776(8) . ?
W1 S2 2.4031(8) . ?
W1 Se1 2.5680(3) . ?
Se1 C10 1.952(3) . ?
S1 C2 1.761(3) . ?
C1 O1 1.139(4) . ?
N1 C31 1.512(5) . ?
N1 C25 1.513(5) . ?
N1 C27 1.523(4) . ?
N1 C29 1.529(4) . ?
S2 C3 1.748(3) . ?
C2 C3 1.343(5) . ?
C2 C4 1.511(4) . ?
S3 C6 1.749(3) . ?
C3 C5 1.512(4) . ?
S4 C7 1.745(4) . ?
C6 C7 1.332(5) . ?
C6 C8 1.511(5) . ?
C7 C9 1.522(4) . ?
C10 C15 1.403(4) . ?
C10 C11 1.409(4) . ?
C11 C12 1.406(4) . ?
C11 C16 1.524(4) . ?
C12 C13 1.390(5) . ?
C13 C14 1.383(5) . ?
C13 C19 1.525(5) . ?
C14 C15 1.392(4) . ?
C15 C22 1.516(4) . ?
C16 C17 1.524(5) . ?
C16 C18 1.528(5) . ?
C19 C20 1.506(6) . ?
C19 C21 1.506(6) . ?
C22 C24 1.534(5) . ?
C22 C23 1.533(4) . ?
C25 C26 1.510(5) . ?
C27 C28 1.512(6) . ?
C29 C30 1.497(6) . ?
C31 C32 1.521(6) . ?

loop_
_geom_torsion_atom_site_label_1
_geom_torsion_atom_site_label_2
_geom_torsion_atom_site_label_3
_geom_torsion_atom_site_label_4
_geom_torsion
_geom_torsion_site_symmetry_1
_geom_torsion_site_symmetry_2
_geom_torsion_site_symmetry_3
_geom_torsion_site_symmetry_4
_geom_torsion_publ_flag
C1 W1 Se1 C10 -27.58(13) . . . . ?
S1 W1 Se1 C10 -106.24(9) . . . . ?
S4 W1 Se1 C10 96.64(9) . . . . ?
S3 W1 Se1 C10 19.69(9) . . . . ?
S2 W1 Se1 C10 179.62(9) . . . . ?
C1 W1 S1 C2 -154.38(14) . . . . ?
S4 W1 S1 C2 64.08(12) . . . . ?
S3 W1 S1 C2 133.68(11) . . . . ?
S2 W1 S1 C2 -5.10(11) . . . . ?
Se1 W1 S1 C2 -76.73(11) . . . . ?
S1 W1 C1 O1 17(6) . . . . ?
S4 W1 C1 O1 169(6) . . . . ?
S3 W1 C1 O1 106(6) . . . . ?
S2 W1 C1 O1 -49(6) . . . . ?
Se1 W1 C1 O1 -103(6) . . . . ?
C1 W1 S2 C3 71.00(19) . . . . ?
S1 W1 S2 C3 4.59(10) . . . . ?
S4 W1 S2 C3 -140.10(10) . . . . ?
S3 W1 S2 C3 -72.71(11) . . . . ?
Se1 W1 S2 C3 125.81(10) . . . . ?
W1 S1 C2 C3 5.1(3) . . . . ?
W1 S1 C2 C4 -175.7(2) . . . . ?
C1 W1 S3 C6 124.07(15) . . . . ?
S1 W1 S3 C6 -151.52(12) . . . . ?
S4 W1 S3 C6 -7.35(12) . . . . ?
S2 W1 S3 C6 -76.14(13) . . . . ?
Se1 W1 S3 C6 74.05(12) . . . . ?
C4 C2 C3 C5 0.4(5) . . . . ?
S1 C2 C3 C5 179.4(2) . . . . ?
C4 C2 C3 S2 179.8(2) . . . . ?
S1 C2 C3 S2 -1.1(4) . . . . ?
W1 S2 C3 C2 -3.3(3) . . . . ?
W1 S2 C3 C5 176.2(2) . . . . ?
C1 W1 S4 C7 -53.13(16) . . . . ?
S1 W1 S4 C7 78.43(14) . . . . ?
S3 W1 S4 C7 6.39(13) . . . . ?
S2 W1 S4 C7 147.13(13) . . . . ?
Se1 W1 S4 C7 -135.44(13) . . . . ?
W1 S3 C6 C7 7.7(3) . . . . ?
W1 S3 C6 C8 -173.4(2) . . . . ?
C8 C6 C7 C9 -2.2(6) . . . . ?
S3 C6 C7 C9 176.5(3) . . . . ?
C8 C6 C7 S4 179.0(3) . . . . ?
S3 C6 C7 S4 -2.3(4) . . . . ?
W1 S4 C7 C6 -4.3(3) . . . . ?
W1 S4 C7 C9 176.8(2) . . . . ?
W1 Se1 C10 C15 -84.2(2) . . . . ?
W1 Se1 C10 C11 96.9(2) . . . . ?
C15 C10 C11 C12 0.5(4) . . . . ?
Se1 C10 C11 C12 179.4(2) . . . . ?
C15 C10 C11 C16 -177.9(3) . . . . ?
Se1 C10 C11 C16 1.0(4) . . . . ?
C10 C11 C12 C13 0.2(5) . . . . ?
C16 C11 C12 C13 178.7(3) . . . . ?
C11 C12 C13 C14 -0.5(5) . . . . ?
C11 C12 C13 C19 -179.3(3) . . . . ?
C12 C13 C14 C15 0.1(5) . . . . ?
C19 C13 C14 C15 178.9(3) . . . . ?
C13 C14 C15 C10 0.6(5) . . . . ?
C13 C14 C15 C22 -178.5(3) . . . . ?
C11 C10 C15 C14 -0.9(4) . . . . ?
Se1 C10 C15 C14 -179.8(2) . . . . ?
C11 C10 C15 C22 178.1(3) . . . . ?
Se1 C10 C15 C22 -0.8(4) . . . . ?
C12 C11 C16 C17 30.1(4) . . . . ?
C10 C11 C16 C17 -151.5(3) . . . . ?
C12 C11 C16 C18 -95.0(4) . . . . ?
C10 C11 C16 C18 83.4(4) . . . . ?
C14 C13 C19 C20 140.5(4) . . . . ?
C12 C13 C19 C20 -40.7(5) . . . . ?
C14 C13 C19 C21 -94.0(4) . . . . ?
C12 C13 C19 C21 84.7(5) . . . . ?
C14 C15 C22 C24 -63.3(4) . . . . ?
C10 C15 C22 C24 117.7(3) . . . . ?
C14 C15 C22 C23 61.1(4) . . . . ?
C10 C15 C22 C23 -117.9(3) . . . . ?
C31 N1 C25 C26 -54.8(4) . . . . ?
C27 N1 C25 C26 -176.1(4) . . . . ?
C29 N1 C25 C26 63.4(4) . . . . ?
C31 N1 C27 C28 59.0(5) . . . . ?
C25 N1 C27 C28 179.8(4) . . . . ?
C29 N1 C27 C28 -59.7(5) . . . . ?
C31 N1 C29 C30 -176.0(4) . . . . ?
C25 N1 C29 C30 63.1(4) . . . . ?
C27 N1 C29 C30 -54.2(5) . . . . ?
C25 N1 C31 C32 -57.5(5) . . . . ?
C27 N1 C31 C32 60.1(5) . . . . ?
C29 N1 C31 C32 -178.5(4) . . . . ?
